data_7247035
loop_
_publ_author_name
'Faraonov, Maxim A.'
'Yudanova, Evgeniya I.'
'Kuzmin, Alexey V.'
'Khasanov, Salavat S.'
'Troyanov, Sergey I.'
'Otsuka, Akihiro'
'Yamochi, Hideki'
'Kitagawa, Hiroshi'
'Konarev, Dmitri V.'

_publ_section_title
;
 Synthesis, structure and properties of coordination complexes of tin(ii)
 phthalocyanine and naphthalocyanine with transition metal fragments
;
_journal_issue 33
_journal_name_full CrystEngComm
_journal_page_first 4620
_journal_page_last 4637
_journal_paper_doi 10.1039/D3CE00564J
_journal_volume 25
_journal_year 2023
_chemical_formula_moiety 'C32 H16 N8 Sn, C10 H15 I2 Ir, C20 H30 Co, 2(C6 H4 Cl2)'
_chemical_formula_sum 'C74 H69 Cl4 Co I2 Ir N8 Sn'
_chemical_formula_weight 1835.79
_space_group_crystal_system monoclinic
_space_group_IT_number 14
_space_group_name_Hall '-P 2ybc'
_space_group_name_H-M_alt 'P 1 21/c 1'
_atom_sites_solution_hydrogens geom
_atom_sites_solution_primary direct
_atom_sites_solution_secondary difmap
_audit_creation_method SHELXL-2013
_audit_update_record
;
2023-05-20 deposited with the CCDC.	2023-07-13 downloaded from the CCDC.
;
_cell_angle_alpha 90
_cell_angle_beta 110.193(3)
_cell_angle_gamma 90
_cell_formula_units_Z 4
_cell_length_a 22.3297(5)
_cell_length_b 12.2594(3)
_cell_length_c 26.7990(8)
_cell_measurement_reflns_used 27900
_cell_measurement_temperature 150(1)
_cell_measurement_theta_max 28.1800
_cell_measurement_theta_min 2.5470
_cell_volume 6885.3(3)
_computing_cell_refinement 'CrysAlisPro 1.171.38.46 (Rigaku OD, 2015)'
_computing_data_collection 'CrysAlisPro 1.171.38.46 (Rigaku OD, 2015)'
_computing_data_reduction 'CrysAlisPro 1.171.38.46 (Rigaku OD, 2015)'
_computing_molecular_graphics WinGx
_computing_publication_material WinGx
_computing_structure_refinement 'SHELXL-2013 (Sheldrick, 2013)'
_computing_structure_solution 'SHELXS-2013 (Sheldrick, 2013)'
_diffrn_ambient_environment N~2~
_diffrn_ambient_temperature 150(1)
_diffrn_detector 'CCD plate'
_diffrn_detector_area_resol_mean 5.2283
_diffrn_detector_type AtlasS2
_diffrn_measured_fraction_theta_full 0.982
_diffrn_measured_fraction_theta_max 0.954
_diffrn_measurement_device 'four-circle diffractometer'
_diffrn_measurement_device_type 'Xcalibur, AtlasS2, Gemini'
_diffrn_measurement_method '\w scans'
_diffrn_radiation_monochromator graphite
_diffrn_radiation_probe x-ray
_diffrn_radiation_type 'Mo K\a'
_diffrn_radiation_wavelength 0.71073
_diffrn_reflns_av_R_equivalents 0.0377
_diffrn_reflns_av_unetI/netI 0.0377
_diffrn_reflns_Laue_measured_fraction_full 0.982
_diffrn_reflns_Laue_measured_fraction_max 0.954
_diffrn_reflns_limit_h_max 24
_diffrn_reflns_limit_h_min -29
_diffrn_reflns_limit_k_max 16
_diffrn_reflns_limit_k_min -15
_diffrn_reflns_limit_l_max 35
_diffrn_reflns_limit_l_min -35
_diffrn_reflns_number 68212
_diffrn_reflns_point_group_measured_fraction_full 0.982
_diffrn_reflns_point_group_measured_fraction_max 0.954
_diffrn_reflns_theta_full 27.500
_diffrn_reflns_theta_max 28.276
_diffrn_reflns_theta_min 2.157
_diffrn_source 'fine-focus sealed X-ray tube'
_diffrn_source_type 'Enhance (Mo) X-ray Source'
_exptl_absorpt_coefficient_mu 3.628
_exptl_absorpt_correction_T_max 1.00000
_exptl_absorpt_correction_T_min 0.50669
_exptl_absorpt_correction_type multi-scan
_exptl_absorpt_process_details
;
CrysAlisPro 1.171.38.43 (Rigaku Oxford Diffraction, 2015)
Empirical absorption correction using spherical harmonics,
 implemented in SCALE3 ABSPACK scaling algorithm.
;
_exptl_crystal_colour black
_exptl_crystal_density_diffrn 1.771
_exptl_crystal_description prism
_exptl_crystal_F_000 3588
_exptl_crystal_size_max 0.383
_exptl_crystal_size_mid 0.219
_exptl_crystal_size_min 0.078
_refine_diff_density_max 14.257
_refine_diff_density_min -3.606
_refine_diff_density_rms 0.259
_refine_ls_extinction_method none
_refine_ls_goodness_of_fit_ref 1.114
_refine_ls_hydrogen_treatment constr
_refine_ls_matrix_type full
_refine_ls_number_parameters 879
_refine_ls_number_reflns 16280
_refine_ls_number_restraints 186
_refine_ls_restrained_S_all 1.109
_refine_ls_R_factor_all 0.0947
_refine_ls_R_factor_gt 0.0804
_refine_ls_shift/su_max 0.001
_refine_ls_shift/su_mean 0.000
_refine_ls_structure_factor_coef Fsqd
_refine_ls_weighting_details
;
 w=1/[\s^2^(Fo^2^)+(0.0869P)^2^+150.5982P]
 where P=(Fo^2^+2Fc^2^)/3
;
_refine_ls_weighting_scheme calc
_refine_ls_wR_factor_gt 0.2076
_refine_ls_wR_factor_ref 0.2176
_reflns_Friedel_coverage 0.000
_reflns_number_gt 13548
_reflns_number_total 16280
_reflns_threshold_expression 'I > 2\s(I)'
_cod_data_source_file d3ce00564j2.cif
_cod_data_source_block DMCrPMCpIrI2SnPc2C6H4Cl2
_cod_depositor_comments 'Adding full bibliography for 7247026--7247038.cif.'
_cod_original_sg_symbol_H-M 'P 21/c'
_cod_database_code 7247035
_shelx_space_group_comment
;
The symmetry employed for this shelxl refinement is uniquely defined
by the following loop, which should always be used as a source of
symmetry information in preference to the above space-group names.
They are only intended as comments.
;
_shelx_estimated_absorpt_t_min 0.337
_shelx_estimated_absorpt_t_max 0.765
_shelxl_version_number 2013-2

loop_
_space_group_symop_operation_xyz
'x, y, z'
'-x, y+1/2, -z+1/2'
'-x, -y, -z'
'x, -y-1/2, z-1/2'

loop_
_atom_site_label
_atom_site_type_symbol
_atom_site_fract_x
_atom_site_fract_y
_atom_site_fract_z
_atom_site_U_iso_or_equiv
_atom_site_adp_type
_atom_site_occupancy
_atom_site_site_symmetry_order
_atom_site_calc_flag
_atom_site_refinement_flags_posn
_atom_site_refinement_flags_adp
_atom_site_refinement_flags_occupancy
_atom_site_disorder_assembly
_atom_site_disorder_group
Sn Sn 0.71871(3) 0.09732(6) 0.29983(3) 0.02427(15) Uani 1 1 d . . . . .
N1 N 0.7006(4) -0.0612(7) 0.3297(3) 0.0266(17) Uani 1 1 d . . . . .
N2 N 0.8044(4) 0.0074(8) 0.3027(3) 0.0286(18) Uani 1 1 d . . . . .
N3 N 0.7931(4) 0.2156(8) 0.3391(3) 0.0282(18) Uani 1 1 d . . . . .
N4 N 0.6906(4) 0.1476(7) 0.3673(3) 0.0273(17) Uani 1 1 d . . . . .
N5 N 0.6293(4) -0.0119(8) 0.3771(3) 0.0285(18) Uani 1 1 d . . . . .
N6 N 0.7614(4) -0.1793(8) 0.2913(3) 0.033(2) Uani 1 1 d . . . . .
N7 N 0.8765(4) 0.1585(9) 0.3054(4) 0.037(2) Uani 1 1 d . . . . .
N8 N 0.7337(4) 0.3331(7) 0.3775(4) 0.0309(18) Uani 1 1 d . . . . .
C101 C 0.6566(4) -0.0812(9) 0.3544(4) 0.028(2) Uani 1 1 d . . . . .
C102 C 0.6428(5) -0.1986(9) 0.3508(4) 0.031(2) Uani 1 1 d . . . . .
C103 C 0.6786(5) -0.2449(9) 0.3234(4) 0.032(2) Uani 1 1 d . . . . .
C104 C 0.7162(5) -0.1592(9) 0.3117(4) 0.030(2) Uani 1 1 d . . . . .
C105 C 0.8021(5) -0.1015(10) 0.2886(4) 0.034(2) Uani 1 1 d . . . . .
C106 C 0.8579(5) -0.1237(10) 0.2739(4) 0.033(2) Uani 1 1 d . . . . .
C107 C 0.8919(5) -0.0274(12) 0.2794(4) 0.041(3) Uani 1 1 d . . . . .
C108 C 0.8576(5) 0.0540(10) 0.2966(4) 0.033(2) Uani 1 1 d . . . . .
C109 C 0.8462(5) 0.2313(11) 0.3234(4) 0.035(2) Uani 1 1 d . . . . .
C110 C 0.8647(5) 0.3452(11) 0.3317(5) 0.040(3) Uani 1 1 d . . . . .
C111 C 0.8230(5) 0.3964(10) 0.3523(5) 0.037(3) Uani 1 1 d . . . . .
C112 C 0.7778(5) 0.3138(9) 0.3573(4) 0.031(2) Uani 1 1 d . . . . .
C113 C 0.6941(5) 0.2551(9) 0.3829(4) 0.028(2) Uani 1 1 d . . . . .
C114 C 0.6492(5) 0.2717(9) 0.4096(4) 0.029(2) Uani 1 1 d . . . . .
C115 C 0.6175(5) 0.1715(9) 0.4083(4) 0.027(2) Uani 1 1 d . . . . .
C116 C 0.6458(5) 0.0940(8) 0.3835(4) 0.0258(19) Uani 1 1 d . . . . .
C117 C 0.6038(5) -0.2609(9) 0.3712(5) 0.034(2) Uani 1 1 d . . . . .
H117 H 0.5793 -0.2284 0.3900 0.041 Uiso 1 1 calc R U . . .
C118 C 0.6030(5) -0.3716(10) 0.3626(5) 0.040(3) Uani 1 1 d . . . . .
H118 H 0.5779 -0.4169 0.3765 0.048 Uiso 1 1 calc R U . . .
C119 C 0.6379(6) -0.4191(10) 0.3341(5) 0.042(3) Uani 1 1 d . . . . .
H119 H 0.6350 -0.4956 0.3281 0.050 Uiso 1 1 calc R U . . .
C120 C 0.6761(5) -0.3586(10) 0.3147(5) 0.038(2) Uani 1 1 d . . . . .
H120 H 0.7003 -0.3920 0.2959 0.045 Uiso 1 1 calc R U . . .
C121 C 0.8790(6) -0.2211(13) 0.2568(5) 0.050(3) Uani 1 1 d . . . . .
H121 H 0.8553 -0.2871 0.2515 0.060 Uiso 1 1 calc R U . . .
C122 C 0.9370(7) -0.2132(15) 0.2484(5) 0.057(4) Uani 1 1 d . . . . .
H122 H 0.9533 -0.2766 0.2372 0.069 Uiso 1 1 calc R U . . .
C123 C 0.9714(7) -0.1196(16) 0.2553(6) 0.061(5) Uani 1 1 d . . . . .
H123 H 1.0112 -0.1203 0.2497 0.073 Uiso 1 1 calc R U . . .
C124 C 0.9501(5) -0.0226(14) 0.2704(5) 0.051(4) Uani 1 1 d . . . . .
H124 H 0.9738 0.0432 0.2744 0.061 Uiso 1 1 calc R U . . .
C125 C 0.9114(6) 0.4058(14) 0.3217(5) 0.053(4) Uani 1 1 d . . . . .
H125 H 0.9413 0.3714 0.3087 0.063 Uiso 1 1 calc R U . . .
C126 C 0.9142(6) 0.5157(13) 0.3306(6) 0.056(4) Uani 1 1 d . . . . .
H126 H 0.9459 0.5577 0.3230 0.067 Uiso 1 1 calc R U . . .
C127 C 0.8735(7) 0.5652(14) 0.3496(6) 0.056(4) Uani 1 1 d . . . . .
H127 H 0.8764 0.6421 0.3546 0.068 Uiso 1 1 calc R U . . .
C128 C 0.8259(6) 0.5070(12) 0.3628(5) 0.046(3) Uani 1 1 d . . . . .
H128 H 0.7980 0.5418 0.3777 0.055 Uiso 1 1 calc R U . . .
C129 C 0.6330(5) 0.3650(9) 0.4332(4) 0.033(2) Uani 1 1 d . . . . .
H129 H 0.6549 0.4321 0.4350 0.040 Uiso 1 1 calc R U . . .
C130 C 0.5850(6) 0.3557(10) 0.4534(5) 0.040(3) Uani 1 1 d . . . . .
H130 H 0.5729 0.4177 0.4690 0.048 Uiso 1 1 calc R U . . .
C131 C 0.5529(5) 0.2560(10) 0.4515(4) 0.037(2) Uani 1 1 d . . . . .
H131 H 0.5193 0.2527 0.4657 0.045 Uiso 1 1 calc R U . . .
C132 C 0.5686(5) 0.1636(10) 0.4299(4) 0.033(2) Uani 1 1 d . . . . .
H132 H 0.5471 0.0966 0.4295 0.040 Uiso 1 1 calc R U . . .
Ir Ir 0.64388(2) 0.16311(3) 0.20737(2) 0.02531(11) Uani 1 1 d . . . . .
I1 I 0.70374(4) 0.35854(7) 0.22259(4) 0.0538(2) Uani 1 1 d . . . . .
I2 I 0.73158(3) 0.08967(7) 0.16733(3) 0.03832(19) Uani 1 1 d . . . . .
C201 C 0.5523(5) 0.1400(11) 0.2173(4) 0.038(3) Uani 1 1 d . . . . .
C202 C 0.5607(5) 0.0544(10) 0.1841(5) 0.039(3) Uani 1 1 d . . . . .
C203 C 0.5634(5) 0.1032(10) 0.1375(5) 0.036(2) Uani 1 1 d . . . . .
C204 C 0.5600(5) 0.2197(10) 0.1413(4) 0.034(2) Uani 1 1 d . . . . .
C205 C 0.5521(5) 0.2420(11) 0.1918(5) 0.039(3) Uani 1 1 d . . . . .
C206 C 0.5342(6) 0.1230(16) 0.2668(5) 0.062(5) Uani 1 1 d . . . . .
H20A H 0.5314 0.1939 0.2827 0.093 Uiso 1 1 calc R U . . .
H20B H 0.5668 0.0783 0.2926 0.093 Uiso 1 1 calc R U . . .
H20C H 0.4929 0.0860 0.2568 0.093 Uiso 1 1 calc R U . . .
C207 C 0.5575(7) -0.0659(12) 0.1926(7) 0.060(4) Uani 1 1 d . . . . .
H20D H 0.5561 -0.0794 0.2282 0.090 Uiso 1 1 calc R U . . .
H20E H 0.5954 -0.1011 0.1892 0.090 Uiso 1 1 calc R U . . .
H20F H 0.5191 -0.0958 0.1659 0.090 Uiso 1 1 calc R U . . .
C208 C 0.5657(6) 0.0468(13) 0.0879(5) 0.052(3) Uani 1 1 d . . . . .
H20G H 0.5669 0.1017 0.0617 0.078 Uiso 1 1 calc R U . . .
H20H H 0.5277 0.0011 0.0729 0.078 Uiso 1 1 calc R U . . .
H20I H 0.6040 0.0011 0.0970 0.078 Uiso 1 1 calc R U . . .
C209 C 0.5581(7) 0.3020(12) 0.0996(6) 0.057(4) Uani 1 1 d . . . . .
H20J H 0.5643 0.2651 0.0693 0.085 Uiso 1 1 calc R U . . .
H20K H 0.5922 0.3557 0.1144 0.085 Uiso 1 1 calc R U . . .
H20L H 0.5167 0.3390 0.0878 0.085 Uiso 1 1 calc R U . . .
C210 C 0.5398(6) 0.3524(13) 0.2119(7) 0.061(4) Uani 1 1 d . . . . .
H21A H 0.5369 0.3442 0.2474 0.092 Uiso 1 1 calc R U . . .
H21B H 0.4996 0.3823 0.1875 0.092 Uiso 1 1 calc R U . . .
H21C H 0.5748 0.4021 0.2137 0.092 Uiso 1 1 calc R U . . .
Co Co 0.85791(6) 0.39908(11) 0.06223(5) 0.0257(3) Uani 1 1 d D . . . .
C301 C 0.7640(2) 0.3526(4) 0.02399(19) 0.031(2) Uani 1 1 d G . . . .
C302 C 0.8062(2) 0.2780(3) 0.0127(2) 0.041(3) Uani 1 1 d G . . . .
C303 C 0.8431(2) 0.3366(4) -0.0122(2) 0.041(3) Uani 1 1 d G . . . .
C304 C 0.8236(2) 0.4475(4) -0.0162(2) 0.038(3) Uani 1 1 d G . . . .
C305 C 0.7747(2) 0.4574(3) 0.0061(2) 0.032(2) Uani 1 1 d G . . . .
C306 C 0.7161(3) 0.3253(6) 0.0504(3) 0.046(3) Uani 1 1 d G . . . .
H30A H 0.7184 0.2473 0.0587 0.069 Uiso 1 1 calc R U . . .
H30B H 0.6730 0.3434 0.0263 0.069 Uiso 1 1 calc R U . . .
H30C H 0.7257 0.3676 0.0832 0.069 Uiso 1 1 calc R U . . .
C307 C 0.8111(4) 0.1574(4) 0.0249(3) 0.063(4) Uani 1 1 d G . . . .
H30D H 0.8440 0.1249 0.0130 0.094 Uiso 1 1 calc R U . . .
H30E H 0.7700 0.1224 0.0064 0.094 Uiso 1 1 calc R U . . .
H30F H 0.8226 0.1467 0.0633 0.094 Uiso 1 1 calc R U . . .
C308 C 0.8940(3) 0.2894(6) -0.0310(3) 0.065(5) Uani 1 1 d G . . . .
H30G H 0.8980 0.2110 -0.0234 0.097 Uiso 1 1 calc R U . . .
H30H H 0.9348 0.3254 -0.0124 0.097 Uiso 1 1 calc R U . . .
H30I H 0.8822 0.3012 -0.0694 0.097 Uiso 1 1 calc R U . . .
C309 C 0.8502(4) 0.5389(5) -0.0401(3) 0.055(4) Uani 1 1 d G . . . .
H30J H 0.8834 0.5101 -0.0526 0.083 Uiso 1 1 calc R U . . .
H30K H 0.8685 0.5950 -0.0131 0.083 Uiso 1 1 calc R U . . .
H30L H 0.8159 0.5708 -0.0701 0.083 Uiso 1 1 calc R U . . .
C310 C 0.7402(3) 0.5611(4) 0.0102(3) 0.046(3) Uani 1 1 d G . . . .
H31A H 0.7567 0.6217 -0.0051 0.069 Uiso 1 1 calc R U . . .
H31B H 0.7471 0.5765 0.0476 0.069 Uiso 1 1 calc R U . . .
H31C H 0.6944 0.5523 -0.0093 0.069 Uiso 1 1 calc R U . . .
C311 C 0.8928(5) 0.3480(8) 0.1411(4) 0.033(7) Uani 0.49(2) 1 d G . P A 1
C312 C 0.9413(5) 0.3335(10) 0.1186(5) 0.030(6) Uani 0.49(2) 1 d G . P A 1
C313 C 0.9544(5) 0.4367(12) 0.1007(4) 0.036(8) Uani 0.49(2) 1 d G . P A 1
C314 C 0.9141(6) 0.5150(9) 0.1121(4) 0.027(6) Uani 0.49(2) 1 d G . P A 1
C315 C 0.8760(5) 0.4602(9) 0.1370(4) 0.026(6) Uani 0.49(2) 1 d G . P A 1
C316 C 0.8641(9) 0.2596(12) 0.1650(7) 0.058(9) Uani 0.49(2) 1 d G . P A 1
H31D H 0.8842 0.1895 0.1628 0.087 Uiso 0.49(2) 1 calc R U P A 1
H31E H 0.8182 0.2550 0.1455 0.087 Uiso 0.49(2) 1 calc R U P A 1
H31F H 0.8714 0.2769 0.2024 0.087 Uiso 0.49(2) 1 calc R U P A 1
C317 C 0.9732(8) 0.2270(13) 0.1145(8) 0.065(10) Uani 0.49(2) 1 d G . P A 1
H31G H 0.9554 0.1683 0.1299 0.098 Uiso 0.49(2) 1 calc R U P A 1
H31H H 1.0192 0.2328 0.1340 0.098 Uiso 0.49(2) 1 calc R U P A 1
H31I H 0.9659 0.2109 0.0771 0.098 Uiso 0.49(2) 1 calc R U P A 1
C318 C 1.0028(7) 0.459(2) 0.0742(6) 0.077(14) Uani 0.49(2) 1 d G . P A 1
H31J H 1.0024 0.5372 0.0658 0.116 Uiso 0.49(2) 1 calc R U P A 1
H31K H 0.9921 0.4167 0.0413 0.116 Uiso 0.49(2) 1 calc R U P A 1
H31L H 1.0454 0.4386 0.0982 0.116 Uiso 0.49(2) 1 calc R U P A 1
C319 C 0.9120(11) 0.6354(9) 0.0998(7) 0.12(2) Uani 0.49(2) 1 d G . P A 1
H31M H 0.8800 0.6709 0.1118 0.180 Uiso 0.49(2) 1 calc R U P A 1
H31N H 0.9007 0.6458 0.0614 0.180 Uiso 0.49(2) 1 calc R U P A 1
H31O H 0.9540 0.6677 0.1183 0.180 Uiso 0.49(2) 1 calc R U P A 1
C320 C 0.8263(7) 0.5120(15) 0.1559(7) 0.062(9) Uani 0.49(2) 1 d G . P A 1
H32A H 0.8241 0.5904 0.1484 0.093 Uiso 0.49(2) 1 calc R U P A 1
H32B H 0.8379 0.5006 0.1943 0.093 Uiso 0.49(2) 1 calc R U P A 1
H32C H 0.7846 0.4787 0.1374 0.093 Uiso 0.49(2) 1 calc R U P A 1
C321 C 0.9064(4) 0.3324(6) 0.1356(3) 0.031(6) Uani 0.51(2) 1 d DG . P A 2
C322 C 0.9501(3) 0.3696(7) 0.1114(4) 0.033(6) Uani 0.51(2) 1 d DG . P A 2
C323 C 0.9403(4) 0.4834(7) 0.1020(4) 0.028(6) Uani 0.51(2) 1 d DG . P A 2
C324 C 0.8906(5) 0.5164(5) 0.1204(4) 0.028(6) Uani 0.51(2) 1 d DG . P A 2
C325 C 0.8696(4) 0.4230(8) 0.1411(3) 0.041(8) Uani 0.51(2) 1 d DG . P A 2
C326 C 0.9002(7) 0.2167(8) 0.1524(5) 0.044(7) Uani 0.51(2) 1 d G . P A 2
H32D H 0.9312 0.1702 0.1441 0.066 Uiso 0.51(2) 1 calc R U P A 2
H32E H 0.8569 0.1900 0.1333 0.066 Uiso 0.51(2) 1 calc R U P A 2
H32F H 0.9084 0.2148 0.1908 0.066 Uiso 0.51(2) 1 calc R U P A 2
C327 C 0.9985(4) 0.3005(12) 0.0980(6) 0.052(8) Uani 0.51(2) 1 d G . P A 2
H32G H 0.9953 0.2249 0.1087 0.078 Uiso 0.51(2) 1 calc R U P A 2
H32H H 1.0415 0.3283 0.1171 0.078 Uiso 0.51(2) 1 calc R U P A 2
H32I H 0.9900 0.3036 0.0597 0.078 Uiso 0.51(2) 1 calc R U P A 2
C328 C 0.9764(6) 0.5563(11) 0.0769(6) 0.051(8) Uani 0.51(2) 1 d G . P A 2
H32J H 0.9603 0.6311 0.0751 0.077 Uiso 0.51(2) 1 calc R U P A 2
H32K H 0.9705 0.5303 0.0409 0.077 Uiso 0.51(2) 1 calc R U P A 2
H32L H 1.0220 0.5550 0.0984 0.077 Uiso 0.51(2) 1 calc R U P A 2
C329 C 0.8646(8) 0.6306(6) 0.1182(6) 0.058(9) Uani 0.51(2) 1 d G . P A 2
H32M H 0.8874 0.6795 0.1020 0.086 Uiso 0.51(2) 1 calc R U P A 2
H32N H 0.8704 0.6555 0.1543 0.086 Uiso 0.51(2) 1 calc R U P A 2
H32O H 0.8190 0.6308 0.0969 0.086 Uiso 0.51(2) 1 calc R U P A 2
C330 C 0.8174(6) 0.4207(15) 0.1649(4) 0.051(8) Uani 0.51(2) 1 d G . P A 2
H33A H 0.7998 0.4941 0.1639 0.077 Uiso 0.51(2) 1 calc R U P A 2
H33B H 0.8350 0.3955 0.2018 0.077 Uiso 0.51(2) 1 calc R U P A 2
H33C H 0.7836 0.3708 0.1443 0.077 Uiso 0.51(2) 1 calc R U P A 2
Cl1 Cl 0.6041(2) 0.8066(3) 0.00297(13) 0.0637(10) Uani 1 1 d D . . . .
Cl2 Cl 0.57341(17) 0.5634(3) 0.02339(14) 0.0595(9) Uani 1 1 d D . . . .
C1S C 0.6370(3) 0.7497(3) 0.06640(17) 0.040(3) Uani 1 1 d DG . . . .
C2S C 0.6235(3) 0.6424(3) 0.07543(17) 0.039(3) Uani 1 1 d DG . . . .
C3S C 0.6494(4) 0.5977(4) 0.12605(19) 0.059(4) Uani 1 1 d DG . . . .
H3S H 0.6401 0.5244 0.1322 0.071 Uiso 1 1 calc R U . . .
C4S C 0.6889(4) 0.6605(5) 0.16764(18) 0.068(5) Uani 1 1 d DG . . . .
H4S H 0.7066 0.6300 0.2022 0.082 Uiso 1 1 calc R U . . .
C5S C 0.7024(4) 0.7678(5) 0.15862(19) 0.061(4) Uani 1 1 d DG . . . .
H5S H 0.7294 0.8107 0.1870 0.074 Uiso 1 1 calc R U . . .
C6S C 0.6765(4) 0.8124(4) 0.1080(2) 0.048(3) Uani 1 1 d DG . . . .
H6S H 0.6858 0.8858 0.1018 0.058 Uiso 1 1 calc R U . . .
Cl3 Cl 0.0798(2) 0.3405(6) 0.52199(19) 0.0812(18) Uani 0.848(9) 1 d D U P B 1
Cl4 Cl 0.2283(2) 0.3328(5) 0.5447(2) 0.087(2) Uani 0.848(9) 1 d D U P B 1
C11S C 0.1103(2) 0.3737(9) 0.4720(2) 0.047(3) Uani 0.848(9) 1 d DG U P B 1
C12S C 0.1754(2) 0.3667(9) 0.4815(2) 0.054(3) Uani 0.848(9) 1 d DG U P B 1
C13S C 0.1990(3) 0.3890(11) 0.4409(3) 0.066(3) Uani 0.848(9) 1 d DG U P B 1
H13S H 0.2435 0.3841 0.4474 0.079 Uiso 0.848(9) 1 calc R U P B 1
C14S C 0.1575(4) 0.4183(12) 0.3908(3) 0.077(4) Uani 0.848(9) 1 d DG U P B 1
H14S H 0.1736 0.4335 0.3630 0.093 Uiso 0.848(9) 1 calc R U P B 1
C15S C 0.0923(4) 0.4253(11) 0.3813(2) 0.059(3) Uani 0.848(9) 1 d DG U P B 1
H15S H 0.0639 0.4454 0.3471 0.071 Uiso 0.848(9) 1 calc R U P B 1
C16S C 0.0688(3) 0.4031(10) 0.4219(2) 0.056(3) Uani 0.848(9) 1 d DG U P B 1
H16S H 0.0242 0.4079 0.4155 0.068 Uiso 0.848(9) 1 calc R U P B 1
Cl5 Cl 0.2413(9) 0.357(2) 0.5049(10) 0.081(9) Uani 0.152(9) 1 d D U P B 2
Cl6 Cl 0.1658(13) 0.423(4) 0.3860(9) 0.085(6) Uani 0.152(9) 1 d D U P B 2
C21S C 0.1584(9) 0.371(5) 0.4825(10) 0.059(5) Uani 0.152(9) 1 d DG U P B 2
C22S C 0.1255(9) 0.405(5) 0.4309(10) 0.064(7) Uani 0.152(9) 1 d DG U P B 2
C23S C 0.0597(10) 0.419(6) 0.4138(14) 0.061(5) Uani 0.152(9) 1 d DG U P B 2
H23S H 0.0372 0.4425 0.3785 0.073 Uiso 0.152(9) 1 calc R U P B 2
C24S C 0.0268(10) 0.398(6) 0.4484(17) 0.066(9) Uani 0.152(9) 1 d DG U P B 2
H24S H -0.0182 0.4077 0.4367 0.079 Uiso 0.152(9) 1 calc R U P B 2
C25S C 0.0597(13) 0.364(6) 0.5000(16) 0.068(9) Uani 0.152(9) 1 d DG U P B 2
H25S H 0.0372 0.3497 0.5237 0.082 Uiso 0.152(9) 1 calc R U P B 2
C26S C 0.1255(13) 0.350(6) 0.5171(13) 0.069(9) Uani 0.152(9) 1 d DG U P B 2
H26S H 0.1479 0.3263 0.5524 0.083 Uiso 0.152(9) 1 calc R U P B 2

loop_
_atom_site_aniso_label
_atom_site_aniso_U_11
_atom_site_aniso_U_22
_atom_site_aniso_U_33
_atom_site_aniso_U_23
_atom_site_aniso_U_13
_atom_site_aniso_U_12
Sn 0.0153(3) 0.0385(4) 0.0208(3) 0.0017(3) 0.0084(2) -0.0001(2)
N1 0.022(4) 0.031(4) 0.032(4) -0.003(3) 0.016(3) -0.007(3)
N2 0.019(4) 0.046(5) 0.023(4) 0.004(4) 0.010(3) 0.001(3)
N3 0.014(3) 0.042(5) 0.028(4) 0.003(4) 0.006(3) -0.006(3)
N4 0.021(4) 0.036(5) 0.026(4) 0.000(3) 0.010(3) -0.001(3)
N5 0.023(4) 0.040(5) 0.025(4) 0.004(4) 0.012(3) 0.000(3)
N6 0.029(4) 0.046(5) 0.027(4) -0.003(4) 0.013(4) 0.009(4)
N7 0.020(4) 0.064(7) 0.029(5) 0.006(4) 0.010(4) 0.002(4)
N8 0.029(4) 0.035(5) 0.031(5) 0.000(4) 0.013(4) -0.002(4)
C101 0.018(4) 0.042(6) 0.024(5) 0.004(4) 0.007(4) -0.001(4)
C102 0.024(5) 0.032(5) 0.032(5) 0.004(4) 0.004(4) 0.002(4)
C103 0.025(5) 0.037(6) 0.034(6) -0.001(4) 0.009(4) 0.007(4)
C104 0.024(5) 0.035(5) 0.032(5) -0.005(4) 0.010(4) 0.002(4)
C105 0.026(5) 0.055(7) 0.023(5) 0.000(4) 0.010(4) 0.016(5)
C106 0.026(5) 0.048(6) 0.027(5) 0.002(4) 0.013(4) 0.018(5)
C107 0.019(5) 0.082(9) 0.025(5) 0.007(5) 0.012(4) 0.017(5)
C108 0.020(4) 0.057(7) 0.025(5) 0.002(5) 0.010(4) 0.004(4)
C109 0.019(4) 0.060(7) 0.027(5) 0.000(5) 0.010(4) -0.009(5)
C110 0.023(5) 0.066(8) 0.030(6) 0.004(5) 0.008(4) -0.014(5)
C111 0.025(5) 0.049(7) 0.038(6) 0.008(5) 0.013(5) -0.012(5)
C112 0.026(5) 0.039(6) 0.027(5) 0.004(4) 0.009(4) -0.006(4)
C113 0.024(4) 0.034(5) 0.027(5) 0.003(4) 0.010(4) 0.001(4)
C114 0.028(5) 0.033(5) 0.026(5) 0.002(4) 0.011(4) -0.002(4)
C115 0.026(5) 0.035(5) 0.021(4) 0.004(4) 0.010(4) 0.001(4)
C116 0.025(4) 0.030(5) 0.027(5) 0.004(4) 0.014(4) 0.004(4)
C117 0.022(4) 0.038(6) 0.040(6) 0.004(5) 0.008(4) 0.005(4)
C118 0.030(5) 0.037(6) 0.046(7) 0.012(5) 0.003(5) -0.002(5)
C119 0.039(6) 0.033(6) 0.043(7) 0.001(5) 0.001(5) 0.000(5)
C120 0.025(5) 0.047(7) 0.038(6) -0.006(5) 0.006(5) 0.006(5)
C121 0.045(7) 0.072(9) 0.034(6) 0.001(6) 0.016(5) 0.027(7)
C122 0.046(7) 0.087(11) 0.046(7) 0.006(7) 0.024(6) 0.036(8)
C123 0.039(7) 0.108(14) 0.044(8) 0.017(8) 0.025(6) 0.034(8)
C124 0.022(5) 0.096(11) 0.039(6) 0.015(7) 0.016(5) 0.022(6)
C125 0.034(6) 0.088(11) 0.040(7) 0.006(7) 0.018(5) -0.013(7)
C126 0.039(7) 0.069(10) 0.065(9) 0.000(7) 0.023(7) -0.027(7)
C127 0.045(7) 0.069(9) 0.048(8) 0.002(7) 0.008(6) -0.029(7)
C128 0.034(6) 0.059(8) 0.045(7) 0.006(6) 0.014(5) -0.012(6)
C129 0.036(5) 0.034(6) 0.034(6) 0.009(4) 0.017(5) 0.009(4)
C130 0.048(7) 0.042(6) 0.037(6) 0.005(5) 0.023(5) 0.016(5)
C131 0.032(5) 0.052(7) 0.032(6) 0.008(5) 0.016(5) 0.013(5)
C132 0.029(5) 0.042(6) 0.035(6) 0.009(5) 0.020(5) 0.003(4)
Ir 0.01883(18) 0.0325(2) 0.0254(2) 0.00179(15) 0.00868(14) -0.00064(14)
I1 0.0470(5) 0.0355(4) 0.0628(6) 0.0088(4) -0.0015(4) -0.0072(3)
I2 0.0302(3) 0.0554(5) 0.0339(4) 0.0013(3) 0.0167(3) 0.0054(3)
C201 0.018(4) 0.072(8) 0.023(5) 0.004(5) 0.006(4) -0.003(5)
C202 0.025(5) 0.047(7) 0.040(6) 0.012(5) 0.003(5) -0.004(5)
C203 0.022(5) 0.047(6) 0.034(6) -0.003(5) 0.004(4) -0.003(4)
C204 0.022(5) 0.051(7) 0.024(5) 0.006(5) 0.001(4) -0.007(4)
C205 0.017(4) 0.060(8) 0.037(6) -0.006(5) 0.005(4) 0.008(5)
C206 0.028(6) 0.129(15) 0.031(6) 0.004(8) 0.011(5) -0.004(7)
C207 0.054(8) 0.041(7) 0.081(11) 0.015(7) 0.020(8) -0.005(6)
C208 0.039(6) 0.074(10) 0.039(7) -0.022(7) 0.010(5) -0.004(6)
C209 0.059(8) 0.049(8) 0.054(8) 0.023(7) 0.008(7) -0.009(7)
C210 0.034(6) 0.066(10) 0.072(10) -0.024(8) 0.004(7) 0.013(6)
Co 0.0226(6) 0.0262(7) 0.0274(7) -0.0005(5) 0.0074(5) -0.0023(5)
C301 0.019(4) 0.035(6) 0.033(5) 0.003(4) 0.000(4) -0.009(4)
C302 0.034(6) 0.032(6) 0.042(6) -0.004(5) -0.005(5) 0.001(5)
C303 0.034(6) 0.054(7) 0.028(6) -0.010(5) 0.001(5) 0.006(5)
C304 0.031(5) 0.048(7) 0.030(5) 0.003(5) 0.003(4) -0.012(5)
C305 0.028(5) 0.031(5) 0.033(5) 0.003(4) 0.006(4) 0.004(4)
C306 0.030(6) 0.051(7) 0.048(7) 0.010(6) 0.003(5) -0.007(5)
C307 0.063(9) 0.032(6) 0.064(9) -0.011(6) -0.016(7) 0.005(6)
C308 0.042(7) 0.104(13) 0.046(8) -0.025(8) 0.012(6) 0.011(8)
C309 0.051(8) 0.073(10) 0.042(7) 0.018(7) 0.017(6) -0.010(7)
C310 0.041(6) 0.035(6) 0.065(9) 0.007(6) 0.021(6) 0.006(5)
C311 0.010(9) 0.028(13) 0.060(18) 0.009(12) 0.011(10) 0.005(9)
C312 0.012(9) 0.030(14) 0.042(14) -0.021(11) 0.002(10) -0.010(9)
C313 0.015(10) 0.08(3) 0.016(11) -0.020(14) 0.010(9) -0.014(14)
C314 0.038(16) 0.020(11) 0.024(11) 0.008(8) 0.012(11) -0.008(11)
C315 0.023(11) 0.041(16) 0.021(11) 0.010(10) 0.016(9) 0.005(10)
C316 0.08(2) 0.033(14) 0.058(18) 0.019(12) 0.018(16) -0.011(14)
C317 0.035(14) 0.07(2) 0.07(2) -0.014(17) -0.007(14) 0.026(15)
C318 0.035(14) 0.16(4) 0.034(14) -0.009(19) 0.015(12) -0.04(2)
C319 0.26(7) 0.031(17) 0.10(3) 0.008(18) 0.10(4) -0.04(3)
C320 0.060(18) 0.055(19) 0.09(2) -0.019(17) 0.051(18) 0.009(15)
C321 0.011(10) 0.043(14) 0.027(11) 0.004(10) -0.008(9) -0.003(9)
C322 0.032(12) 0.030(14) 0.026(11) 0.001(10) -0.003(9) -0.023(11)
C323 0.018(11) 0.039(15) 0.033(12) -0.006(10) 0.014(9) -0.008(10)
C324 0.027(12) 0.040(13) 0.026(11) -0.009(9) 0.018(9) -0.010(10)
C325 0.030(12) 0.07(2) 0.026(12) 0.016(12) 0.008(10) -0.018(13)
C326 0.048(14) 0.031(12) 0.039(13) 0.012(10) -0.004(11) -0.011(10)
C327 0.024(11) 0.08(2) 0.041(14) -0.014(13) 0.000(10) 0.015(12)
C328 0.036(13) 0.051(16) 0.057(16) 0.008(12) 0.002(11) -0.033(12)
C329 0.08(2) 0.031(13) 0.044(15) -0.014(11) -0.005(14) 0.014(13)
C330 0.041(13) 0.08(2) 0.034(13) -0.009(13) 0.021(11) -0.010(13)
Cl1 0.074(2) 0.063(2) 0.049(2) 0.0090(16) 0.0147(18) -0.0073(19)
Cl2 0.0507(18) 0.0505(19) 0.065(2) -0.0169(16) 0.0044(16) -0.0050(15)
C1S 0.035(6) 0.043(7) 0.043(6) -0.004(5) 0.015(5) 0.003(5)
C2S 0.032(5) 0.042(6) 0.043(7) -0.008(5) 0.012(5) 0.004(5)
C3S 0.050(8) 0.050(8) 0.073(10) 0.013(7) 0.015(7) 0.004(6)
C4S 0.062(10) 0.099(14) 0.040(8) 0.009(8) 0.013(7) 0.008(9)
C5S 0.044(7) 0.076(11) 0.060(9) -0.019(8) 0.014(7) 0.001(7)
C6S 0.047(7) 0.050(8) 0.049(8) -0.009(6) 0.018(6) -0.005(6)
Cl3 0.074(3) 0.118(5) 0.056(3) -0.002(3) 0.028(3) -0.006(3)
Cl4 0.069(3) 0.085(4) 0.077(3) -0.036(3) -0.012(3) 0.030(3)
C11S 0.044(4) 0.047(8) 0.045(5) -0.014(6) 0.010(4) -0.011(6)
C12S 0.048(5) 0.044(7) 0.067(5) -0.020(6) 0.015(4) 0.002(6)
C13S 0.062(8) 0.049(10) 0.097(7) -0.033(8) 0.041(6) -0.019(7)
C14S 0.105(9) 0.060(11) 0.086(7) -0.016(9) 0.056(7) -0.020(10)
C15S 0.092(8) 0.032(7) 0.050(7) -0.010(6) 0.020(7) -0.016(8)
C16S 0.059(6) 0.053(8) 0.051(5) -0.006(6) 0.010(4) -0.003(6)
Cl5 0.056(7) 0.051(15) 0.12(2) -0.025(16) 0.015(9) 0.009(11)
Cl6 0.107(13) 0.071(14) 0.094(11) -0.015(12) 0.055(11) -0.015(13)
C21S 0.055(6) 0.049(9) 0.066(7) -0.013(7) 0.014(5) 0.002(7)
C22S 0.065(7) 0.059(13) 0.067(8) -0.004(9) 0.022(6) -0.002(10)
C23S 0.064(6) 0.055(9) 0.056(7) -0.003(7) 0.012(5) -0.002(7)
C24S 0.064(10) 0.063(14) 0.068(11) -0.003(10) 0.020(7) 0.001(10)
C25S 0.069(10) 0.071(15) 0.067(10) 0.002(10) 0.027(9) -0.001(10)
C26S 0.070(10) 0.068(14) 0.067(10) 0.001(10) 0.019(7) 0.002(10)

loop_
_atom_type_symbol
_atom_type_description
_atom_type_scat_dispersion_real
_atom_type_scat_dispersion_imag
_atom_type_scat_source
C C 0.0033 0.0016 'International Tables Vol C Tables 4.2.6.8 and 6.1.1.4'
H H 0.0000 0.0000 'International Tables Vol C Tables 4.2.6.8 and 6.1.1.4'
N N 0.0061 0.0033 'International Tables Vol C Tables 4.2.6.8 and 6.1.1.4'
Cl Cl 0.1484 0.1585 'International Tables Vol C Tables 4.2.6.8 and 6.1.1.4'
I I -0.4742 1.8119 'International Tables Vol C Tables 4.2.6.8 and 6.1.1.4'
Sn Sn -0.6537 1.4246 'International Tables Vol C Tables 4.2.6.8 and 6.1.1.4'
Co Co 0.3494 0.9721 'International Tables Vol C Tables 4.2.6.8 and 6.1.1.4'
Ir Ir -1.4442 7.9887 'International Tables Vol C Tables 4.2.6.8 and 6.1.1.4'

loop_
_geom_angle_atom_site_label_1
_geom_angle_atom_site_label_2
_geom_angle_atom_site_label_3
_geom_angle
_geom_angle_site_symmetry_1
_geom_angle_site_symmetry_3
_geom_angle_publ_flag
N3 Sn N2 78.9(3) . . ?
N3 Sn N1 128.2(3) . . ?
N2 Sn N1 79.1(3) . . ?
N3 Sn N4 78.6(3) . . ?
N2 Sn N4 127.4(3) . . ?
N1 Sn N4 78.9(3) . . ?
N3 Sn Ir 112.7(2) . . ?
N2 Sn Ir 117.2(2) . . ?
N1 Sn Ir 119.1(2) . . ?
N4 Sn Ir 115.2(2) . . ?
C101 N1 C104 108.6(8) . . ?
C101 N1 Sn 125.7(7) . . ?
C104 N1 Sn 122.8(7) . . ?
C108 N2 C105 108.7(9) . . ?
C108 N2 Sn 124.6(8) . . ?
C105 N2 Sn 121.8(7) . . ?
C112 N3 C109 108.9(9) . . ?
C112 N3 Sn 120.5(6) . . ?
C109 N3 Sn 121.9(7) . . ?
C113 N4 C116 109.2(8) . . ?
C113 N4 Sn 121.1(6) . . ?
C116 N4 Sn 124.5(7) . . ?
C101 N5 C116 122.3(8) . . ?
C104 N6 C105 121.2(10) . . ?
C109 N7 C108 122.9(9) . . ?
C112 N8 C113 122.5(10) . . ?
N5 C101 N1 128.9(10) . . ?
N5 C101 C102 123.0(9) . . ?
N1 C101 C102 108.1(9) . . ?
C103 C102 C117 122.3(10) . . ?
C103 C102 C101 106.9(9) . . ?
C117 C102 C101 130.8(10) . . ?
C102 C103 C120 119.8(10) . . ?
C102 C103 C104 107.6(10) . . ?
C120 C103 C104 132.6(10) . . ?
N6 C104 N1 128.6(10) . . ?
N6 C104 C103 122.4(10) . . ?
N1 C104 C103 108.8(9) . . ?
N6 C105 N2 129.5(9) . . ?
N6 C105 C106 122.9(10) . . ?
N2 C105 C106 107.4(10) . . ?
C107 C106 C121 121.4(11) . . ?
C107 C106 C105 107.6(10) . . ?
C121 C106 C105 131.0(12) . . ?
C106 C107 C124 121.7(12) . . ?
C106 C107 C108 107.1(9) . . ?
C124 C107 C108 131.2(14) . . ?
N7 C108 N2 127.3(10) . . ?
N7 C108 C107 123.4(10) . . ?
N2 C108 C107 109.3(11) . . ?
N7 C109 N3 128.0(11) . . ?
N7 C109 C110 123.8(10) . . ?
N3 C109 C110 108.2(10) . . ?
C125 C110 C111 119.4(13) . . ?
C125 C110 C109 133.0(13) . . ?
C111 C110 C109 107.5(9) . . ?
C128 C111 C110 122.2(10) . . ?
C128 C111 C112 130.2(11) . . ?
C110 C111 C112 107.6(11) . . ?
N8 C112 N3 128.3(9) . . ?
N8 C112 C111 123.8(11) . . ?
N3 C112 C111 107.8(9) . . ?
N8 C113 N4 128.1(9) . . ?
N8 C113 C114 123.6(10) . . ?
N4 C113 C114 108.2(9) . . ?
C115 C114 C129 120.6(9) . . ?
C115 C114 C113 107.2(9) . . ?
C129 C114 C113 132.1(10) . . ?
C132 C115 C114 120.3(10) . . ?
C132 C115 C116 132.7(10) . . ?
C114 C115 C116 106.9(8) . . ?
N5 C116 N4 127.9(9) . . ?
N5 C116 C115 123.9(9) . . ?
N4 C116 C115 108.3(9) . . ?
C118 C117 C102 116.5(11) . . ?
C117 C118 C119 121.8(11) . . ?
C120 C119 C118 121.7(11) . . ?
C119 C120 C103 118.0(11) . . ?
C122 C121 C106 115.2(15) . . ?
C123 C122 C121 123.4(14) . . ?
C122 C123 C124 121.9(12) . . ?
C123 C124 C107 116.4(15) . . ?
C126 C125 C110 119.3(14) . . ?
C127 C126 C125 121.3(12) . . ?
C126 C127 C128 122.2(15) . . ?
C111 C128 C127 115.4(13) . . ?
C130 C129 C114 118.0(11) . . ?
C129 C130 C131 121.2(11) . . ?
C132 C131 C130 122.0(10) . . ?
C131 C132 C115 117.7(10) . . ?
C201 Ir C205 38.3(5) . . ?
C201 Ir C202 38.2(5) . . ?
C205 Ir C202 64.2(5) . . ?
C201 Ir C204 64.1(4) . . ?
C205 Ir C204 38.7(4) . . ?
C202 Ir C204 63.9(4) . . ?
C201 Ir C203 62.5(4) . . ?
C205 Ir C203 63.3(4) . . ?
C202 Ir C203 37.0(4) . . ?
C204 Ir C203 37.9(4) . . ?
C201 Ir Sn 99.5(3) . . ?
C205 Ir Sn 125.2(3) . . ?
C202 Ir Sn 106.6(3) . . ?
C204 Ir Sn 163.0(3) . . ?
C203 Ir Sn 140.2(3) . . ?
C201 Ir I2 148.4(4) . . ?
C205 Ir I2 147.1(3) . . ?
C202 Ir I2 110.1(4) . . ?
C204 Ir I2 108.6(3) . . ?
C203 Ir I2 92.4(3) . . ?
Sn Ir I2 87.67(2) . . ?
C201 Ir I1 122.3(4) . . ?
C205 Ir I1 91.1(4) . . ?
C202 Ir I1 155.0(3) . . ?
C204 Ir I1 94.7(3) . . ?
C203 Ir I1 129.3(3) . . ?
Sn Ir I1 90.54(3) . . ?
I2 Ir I1 88.09(3) . . ?
C205 C201 C202 108.9(10) . . ?
C205 C201 C206 125.4(13) . . ?
C202 C201 C206 124.8(13) . . ?
C205 C201 Ir 71.0(6) . . ?
C202 C201 Ir 71.8(6) . . ?
C206 C201 Ir 131.8(8) . . ?
C203 C202 C201 107.2(11) . . ?
C203 C202 C207 125.0(13) . . ?
C201 C202 C207 127.2(12) . . ?
C203 C202 Ir 72.7(6) . . ?
C201 C202 Ir 70.0(6) . . ?
C207 C202 Ir 129.4(9) . . ?
C202 C203 C204 109.9(11) . . ?
C202 C203 C208 127.6(12) . . ?
C204 C203 C208 122.4(11) . . ?
C202 C203 Ir 70.3(6) . . ?
C204 C203 Ir 70.1(6) . . ?
C208 C203 Ir 128.8(8) . . ?
C203 C204 C205 106.3(10) . . ?
C203 C204 C209 127.3(11) . . ?
C205 C204 C209 126.1(12) . . ?
C203 C204 Ir 72.1(6) . . ?
C205 C204 Ir 69.7(6) . . ?
C209 C204 Ir 127.6(8) . . ?
C201 C205 C204 107.6(11) . . ?
C201 C205 C210 125.7(12) . . ?
C204 C205 C210 126.5(13) . . ?
C201 C205 Ir 70.8(6) . . ?
C204 C205 Ir 71.6(6) . . ?
C210 C205 Ir 127.1(8) . . ?
C315 Co C303 178.0(3) . . ?
C315 Co C314 40.53(19) . . ?
C303 Co C314 138.3(4) . . ?
C303 Co C322 110.3(3) . . ?
C303 Co C323 120.4(3) . . ?
C322 Co C323 40.37(12) . . ?
C303 Co C321 129.4(3) . . ?
C322 Co C321 40.37(13) . . ?
C323 Co C321 67.9(2) . . ?
C315 Co C302 140.6(4) . . ?
C303 Co C302 40.40(9) . . ?
C314 Co C302 176.8(4) . . ?
C322 Co C302 120.0(3) . . ?
C323 Co C302 153.9(3) . . ?
C321 Co C302 108.8(3) . . ?
C303 Co C324 153.0(3) . . ?
C322 Co C324 67.9(2) . . ?
C323 Co C324 40.35(13) . . ?
C321 Co C324 67.8(2) . . ?
C302 Co C324 164.6(3) . . ?
C303 Co C325 166.1(3) . . ?
C322 Co C325 67.9(2) . . ?
C323 Co C325 67.8(2) . . ?
C321 Co C325 40.35(13) . . ?
C302 Co C325 127.5(3) . . ?
C324 Co C325 40.33(13) . . ?
C315 Co C304 140.6(4) . . ?
C303 Co C304 40.38(9) . . ?
C314 Co C304 113.1(3) . . ?
C322 Co C304 129.9(3) . . ?
C323 Co C304 109.6(3) . . ?
C321 Co C304 167.6(3) . . ?
C302 Co C304 67.78(13) . . ?
C324 Co C304 118.7(3) . . ?
C325 Co C304 151.2(3) . . ?
C315 Co C301 114.1(3) . . ?
C303 Co C301 67.70(13) . . ?
C314 Co C301 143.0(4) . . ?
C322 Co C301 152.5(3) . . ?
C323 Co C301 165.0(3) . . ?
C321 Co C301 118.2(3) . . ?
C302 Co C301 40.21(9) . . ?
C324 Co C301 126.9(3) . . ?
C325 Co C301 107.2(3) . . ?
C304 Co C301 67.55(13) . . ?
C315 Co C305 114.1(3) . . ?
C303 Co C305 67.68(13) . . ?
C314 Co C305 115.2(4) . . ?
C322 Co C305 166.8(3) . . ?
C323 Co C305 128.3(3) . . ?
C321 Co C305 151.0(3) . . ?
C302 Co C305 67.56(12) . . ?
C324 Co C305 107.6(3) . . ?
C325 Co C305 117.4(3) . . ?
C304 Co C305 40.18(9) . . ?
C301 Co C305 40.08(8) . . ?
C302 C301 C305 108.0 . . ?
C302 C301 C306 126.0 . . ?
C305 C301 C306 126.0 . . ?
C302 C301 Co 69.44(17) . . ?
C305 C301 Co 70.00(17) . . ?
C306 C301 Co 126.13(16) . . ?
C301 C302 C303 108.0 . . ?
C301 C302 C307 126.0 . . ?
C303 C302 C307 126.0 . . ?
C301 C302 Co 70.35(17) . . ?
C303 C302 Co 69.56(17) . . ?
C307 C302 Co 125.67(16) . . ?
C304 C303 C302 108.0 . . ?
C304 C303 C308 126.0 . . ?
C302 C303 C308 126.0 . . ?
C304 C303 Co 70.12(17) . . ?
C302 C303 Co 70.04(17) . . ?
C308 C303 Co 125.42(15) . . ?
C305 C304 C303 108.0 . . ?
C305 C304 C309 126.0 . . ?
C303 C304 C309 126.0 . . ?
C305 C304 Co 70.34(16) . . ?
C303 C304 Co 69.50(17) . . ?
C309 C304 Co 125.74(15) . . ?
C304 C305 C301 108.0 . . ?
C304 C305 C310 126.0 . . ?
C301 C305 C310 126.0 . . ?
C304 C305 Co 69.48(17) . . ?
C301 C305 Co 69.92(17) . . ?
C310 C305 Co 126.17(16) . . ?
C315 C311 C312 108.0 . . ?
C315 C311 C316 126.0 . . ?
C312 C311 C316 126.0 . . ?
C315 C311 Co 68.5(4) . . ?
C312 C311 Co 71.3(4) . . ?
C316 C311 Co 125.7(3) . . ?
C311 C312 C313 108.0 . . ?
C311 C312 C317 126.0 . . ?
C313 C312 C317 126.0 . . ?
C311 C312 Co 69.1(4) . . ?
C313 C312 Co 69.7(4) . . ?
C317 C312 Co 126.8(3) . . ?
C314 C313 C312 108.0 . . ?
C314 C313 C318 126.0 . . ?
C312 C313 C318 126.0 . . ?
C314 C313 Co 68.5(4) . . ?
C312 C313 Co 70.9(4) . . ?
C318 C313 Co 126.2(3) . . ?
C315 C314 C313 108.0 . . ?
C315 C314 C319 126.0 . . ?
C313 C314 C319 126.0 . . ?
C315 C314 Co 69.4(4) . . ?
C313 C314 Co 71.5(4) . . ?
C319 C314 Co 124.7(3) . . ?
C314 C315 C311 108.0 . . ?
C314 C315 C320 126.0 . . ?
C311 C315 C320 126.0 . . ?
C314 C315 Co 70.1(4) . . ?
C311 C315 Co 71.2(4) . . ?
C320 C315 Co 124.3(3) . . ?
C322 C321 C325 108.0 . . ?
C322 C321 C326 126.0 . . ?
C325 C321 C326 126.0 . . ?
C322 C321 Co 69.78(11) . . ?
C325 C321 Co 69.88(12) . . ?
C326 C321 Co 125.92(15) . . ?
C321 C322 C323 108.0 . . ?
C321 C322 C327 126.0 . . ?
C323 C322 C327 126.0 . . ?
C321 C322 Co 69.85(12) . . ?
C323 C322 Co 69.85(12) . . ?
C327 C322 Co 125.88(15) . . ?
C322 C323 C324 108.0 . . ?
C322 C323 C328 126.0 . . ?
C324 C323 C328 126.0 . . ?
C322 C323 Co 69.78(12) . . ?
C324 C323 Co 69.88(12) . . ?
C328 C323 Co 125.92(15) . . ?
C325 C324 C323 108.0 . . ?
C325 C324 C329 126.0 . . ?
C323 C324 C329 126.0 . . ?
C325 C324 Co 69.83(12) . . ?
C323 C324 Co 69.77(11) . . ?
C329 C324 Co 125.97(15) . . ?
C324 C325 C321 108.0 . . ?
C324 C325 C330 126.0 . . ?
C321 C325 C330 126.0 . . ?
C324 C325 Co 69.83(12) . . ?
C321 C325 Co 69.77(12) . . ?
C330 C325 Co 125.97(14) . . ?
C2S C1S C6S 120.0 . . ?
C2S C1S Cl1 120.24(7) . . ?
C6S C1S Cl1 119.76(7) . . ?
C3S C2S C1S 120.0 . . ?
C3S C2S Cl2 119.79(7) . . ?
C1S C2S Cl2 120.20(7) . . ?
C2S C3S C4S 120.0 . . ?
C3S C4S C5S 120.0 . . ?
C6S C5S C4S 120.0 . . ?
C5S C6S C1S 120.0 . . ?
C12S C11S C16S 120.0 . . ?
C12S C11S Cl3 120.40(16) . . ?
C16S C11S Cl3 119.55(16) . . ?
C11S C12S C13S 120.0 . . ?
C11S C12S Cl4 120.34(16) . . ?
C13S C12S Cl4 119.64(16) . . ?
C14S C13S C12S 120.0 . . ?
C13S C14S C15S 120.0 . . ?
C14S C15S C16S 120.0 . . ?
C15S C16S C11S 120.0 . . ?
C22S C21S C26S 120.0 . . ?
C22S C21S Cl5 120.32(19) . . ?
C26S C21S Cl5 119.65(18) . . ?
C21S C22S C23S 120.0 . . ?
C21S C22S Cl6 120.2(2) . . ?
C23S C22S Cl6 119.7(2) . . ?
C24S C23S C22S 120.0 . . ?
C25S C24S C23S 120.0 . . ?
C24S C25S C26S 120.0 . . ?
C25S C26S C21S 120.0 . . ?

loop_
_geom_bond_atom_site_label_1
_geom_bond_atom_site_label_2
_geom_bond_distance
_geom_bond_site_symmetry_2
_geom_bond_publ_flag
Sn N3 2.181(8) . ?
Sn N2 2.186(8) . ?
Sn N1 2.192(8) . ?
Sn N4 2.197(8) . ?
Sn Ir 2.5932(7) . ?
N1 C101 1.381(12) . ?
N1 C104 1.383(13) . ?
N2 C108 1.376(13) . ?
N2 C105 1.384(15) . ?
N3 C112 1.386(14) . ?
N3 C109 1.401(12) . ?
N4 C113 1.377(14) . ?
N4 C116 1.387(12) . ?
N5 C101 1.311(13) . ?
N5 C116 1.343(14) . ?
N6 C104 1.328(13) . ?
N6 C105 1.336(16) . ?
N7 C109 1.309(15) . ?
N7 C108 1.345(16) . ?
N8 C112 1.298(14) . ?
N8 C113 1.344(13) . ?
C101 C102 1.468(15) . ?
C102 C103 1.381(15) . ?
C102 C117 1.404(15) . ?
C103 C120 1.411(16) . ?
C103 C104 1.445(16) . ?
C105 C106 1.455(13) . ?
C106 C107 1.384(19) . ?
C106 C121 1.417(17) . ?
C107 C124 1.403(14) . ?
C107 C108 1.428(16) . ?
C109 C110 1.452(18) . ?
C110 C125 1.379(16) . ?
C110 C111 1.388(17) . ?
C111 C128 1.381(19) . ?
C111 C112 1.468(14) . ?
C113 C114 1.430(13) . ?
C114 C115 1.413(14) . ?
C114 C129 1.414(15) . ?
C115 C132 1.405(13) . ?
C115 C116 1.427(14) . ?
C117 C118 1.376(17) . ?
C118 C119 1.393(19) . ?
C119 C120 1.362(18) . ?
C121 C122 1.393(19) . ?
C122 C123 1.36(2) . ?
C123 C124 1.39(2) . ?
C125 C126 1.37(2) . ?
C126 C127 1.33(2) . ?
C127 C128 1.423(17) . ?
C129 C130 1.361(16) . ?
C130 C131 1.409(18) . ?
C131 C132 1.372(16) . ?
Ir C201 2.170(10) . ?
Ir C205 2.173(10) . ?
Ir C202 2.194(11) . ?
Ir C204 2.199(10) . ?
Ir C203 2.225(11) . ?
Ir I2 2.6920(8) . ?
Ir I1 2.7050(9) . ?
C201 C205 1.424(18) . ?
C201 C202 1.430(18) . ?
C201 C206 1.528(16) . ?
C202 C203 1.404(16) . ?
C202 C207 1.498(18) . ?
C203 C204 1.436(17) . ?
C203 C208 1.515(16) . ?
C204 C205 1.449(16) . ?
C204 C209 1.496(16) . ?
C205 C210 1.517(18) . ?
Co C315 2.045(10) . ?
Co C303 2.053(5) . ?
Co C314 2.054(10) . ?
Co C322 2.057(6) . ?
Co C323 2.058(6) . ?
Co C321 2.058(6) . ?
Co C302 2.059(5) . ?
Co C324 2.059(6) . ?
Co C325 2.059(6) . ?
Co C304 2.061(5) . ?
Co C301 2.072(5) . ?
Co C305 2.073(5) . ?
C301 C302 1.4200 . ?
C301 C305 1.4200 . ?
C301 C306 1.5095 . ?
C302 C303 1.4200 . ?
C302 C307 1.5095 . ?
C303 C304 1.4200 . ?
C303 C308 1.5095 . ?
C304 C305 1.4200 . ?
C304 C309 1.5095 . ?
C305 C310 1.5095 . ?
C311 C315 1.4200 . ?
C311 C312 1.4200 . ?
C311 C316 1.5095 . ?
C312 C313 1.4200 . ?
C312 C317 1.5095 . ?
C313 C314 1.4200 . ?
C313 C318 1.5095 . ?
C314 C315 1.4200 . ?
C314 C319 1.5095 . ?
C315 C320 1.5095 . ?
C321 C322 1.4200 . ?
C321 C325 1.4200 . ?
C321 C326 1.5095 . ?
C322 C323 1.4200 . ?
C322 C327 1.5095 . ?
C323 C324 1.4200 . ?
C323 C328 1.5095 . ?
C324 C325 1.4200 . ?
C324 C329 1.5095 . ?
C325 C330 1.5095 . ?
Cl1 C1S 1.748(4) . ?
Cl2 C2S 1.748(4) . ?
C1S C2S 1.3900 . ?
C1S C6S 1.3900 . ?
C2S C3S 1.3900 . ?
C3S C4S 1.3900 . ?
C4S C5S 1.3900 . ?
C5S C6S 1.3900 . ?
Cl3 C11S 1.748(4) . ?
Cl4 C12S 1.748(4) . ?
C11S C12S 1.3900 . ?
C11S C16S 1.3900 . ?
C12S C13S 1.3900 . ?
C13S C14S 1.3900 . ?
C14S C15S 1.3900 . ?
C15S C16S 1.3900 . ?
Cl5 C21S 1.748(4) . ?
Cl6 C22S 1.748(4) . ?
C21S C22S 1.3900 . ?
C21S C26S 1.3900 . ?
C22S C23S 1.3900 . ?
C23S C24S 1.3900 . ?
C24S C25S 1.3900 . ?
C25S C26S 1.3900 . ?
